data_9002196
loop_
_publ_author_name
'Meneghinello, E.'
'Alberti, A.'
'Cruciani, G.'

_publ_section_title
;
 Order-disorder process in the tetrahedral sites af albite
 Sample: untreated
 Note: this sample of feldspar is from Stintino, Sardinia, Italy
;
_journal_name_full 'American Mineralogist'
_journal_page_first 1144
_journal_page_last 1151
_journal_volume 84
_journal_year 1999
_chemical_formula_sum 'Al Na O8 Si3'
_chemical_name_mineral Albite
_space_group_IT_number 2
_symmetry_space_group_name_Hall '-P 1 (1/2*x+1/2*y,1/2*x-1/2*y,-z)'
_symmetry_space_group_name_H-M 'C -1'
_cell_angle_alpha 94.23
_cell_angle_beta 116.64
_cell_angle_gamma 87.72
_cell_formula_units_Z 4
_cell_length_a 8.133
_cell_length_b 12.773
_cell_length_c 7.159
_cell_volume 662.918
_exptl_crystal_density_diffrn 2.627
_cod_original_formula_sum 'Al Si3 Na O8'
_cod_database_code 9002196

loop_
_symmetry_equiv_pos_as_xyz
x,y,z
1/2+x,1/2+y,z
-x,-y,-z
1/2-x,1/2-y,-z

loop_
_atom_site_aniso_label
_atom_site_aniso_U_11
_atom_site_aniso_U_22
_atom_site_aniso_U_33
_atom_site_aniso_U_12
_atom_site_aniso_U_13
_atom_site_aniso_U_23
Allo 0.00890 0.00800 0.00700 -0.00130 0.00420 0.00050
Silo 0.00890 0.00800 0.00700 -0.00130 0.00420 0.00050
Silm 0.00800 0.00730 0.00630 0.00100 0.00380 0.00110
Allm 0.00800 0.00730 0.00630 0.00100 0.00380 0.00110
Si2o 0.00780 0.00610 0.00830 -0.00080 0.00340 0.00060
Si2m 0.00710 0.00630 0.00840 0.00050 0.00380 0.00130
Al2m 0.00710 0.00630 0.00840 0.00050 0.00380 0.00130
Na 0.01520 0.04760 0.03200 -0.00530 0.00930 -0.02190
OA1 0.01960 0.01200 0.00790 0.00010 0.00830 0.00140
OA2 0.00770 0.00660 0.01120 0.00000 0.00340 0.00180
OBo 0.01260 0.01420 0.01740 -0.00370 0.01050 -0.00110
OBm 0.01470 0.01600 0.02430 0.00480 0.01390 0.00370
OCo 0.01130 0.00860 0.01540 -0.00200 0.00630 -0.00100
OCm 0.01220 0.00810 0.01450 0.00230 0.00510 0.00250
ODo 0.01280 0.01320 0.00810 0.00120 0.00230 0.00180
ODm 0.01410 0.01360 0.00950 -0.00250 0.00000 -0.00040

loop_
_atom_site_label
_atom_site_fract_x
_atom_site_fract_y
_atom_site_fract_z
_atom_site_occupancy
_atom_site_type_symbol
_atom_site_attached_hydrogens
Allo 0.00900 0.16840 0.20850 0.96000 Al 0
Silo 0.00900 0.16840 0.20850 0.04000 Si 0
Silm 0.00390 0.82050 0.23730 0.97000 Si 0
Allm 0.00390 0.82050 0.23730 0.03000 Al 0
Si2o 0.69170 0.11030 0.31500 1.00000 Si 0
Si2m 0.68150 0.88180 0.36080 0.99000 Si 0
Al2m 0.68150 0.88180 0.36080 0.01000 Al 0
Na 0.26810 0.98880 0.14620 1.00000 Na 0
OA1 0.00450 0.13100 0.96630 1.00000 O 0
OA2 0.59120 0.99730 0.28050 1.00000 O 0
OBo 0.81260 0.10950 0.19070 1.00000 O 0
OBm 0.82010 0.85090 0.25910 1.00000 O 0
OCo 0.01310 0.30210 0.26980 1.00000 O 0
OCm 0.02390 0.69370 0.22880 1.00000 O 0
ODo 0.20740 0.10910 0.38910 1.00000 O 0
ODm 0.18320 0.86780 0.43650 1.00000 O 0

loop_
_cod_changelog_entry_id
_cod_changelog_entry_author
_cod_changelog_entry_date
_cod_changelog_entry_text
1
;cod-tools version 3.8.0
Id: cif_guess_AMCSD_atom_types 9581 2023-05-17 12:35:41Z saulius
;
2023-05-23T09:14:20+03:00
;Derived atom types and hydrogen counts
from atom names that follow the AMCSD naming convention
(Wat == water, O-H == hydroxyl).
;
